data_4508681
loop_
_publ_author_name
'Yuge, Tetsuharu'
'Miyata, Mikiji'
'Tohnai, Norimitsu'

_publ_section_title
;
 Novel Design of Tunable Organic Clay Mimic Structures Based on the
 Connection of One-Dimensional Supramolecular Synthons
;
_journal_issue 6
_journal_name_full 'Crystal Growth &amp; Design'
_journal_page_first 1271
_journal_paper_doi 10.1021/cg0600851
_journal_volume 6
_journal_year 2006
_chemical_formula_sum 'C9 H16 N O2'
_chemical_formula_weight 170.23
_space_group_IT_number 14
_symmetry_cell_setting monoclinic
_symmetry_Int_Tables_number 14
_symmetry_space_group_name_Hall '-P 2yn'
_symmetry_space_group_name_H-M 'P 1 21/n 1'
_cell_angle_alpha 90
_cell_angle_beta 96.02(1)
_cell_angle_gamma 90
_cell_formula_units_Z 4
_cell_length_a 8.345(1)
_cell_length_b 6.4396(8)
_cell_length_c 18.615(3)
_cell_measurement_reflns_used 9218
_cell_measurement_temperature 213.2
_cell_measurement_theta_max 68.2
_cell_measurement_theta_min 4.8
_cell_volume 994.8(2)
_computing_cell_refinement PROCESS-AUTO
_computing_data_collection PROCESS-AUTO
_computing_data_reduction 'teXsan Ver. 1.10'
_computing_publication_material 'teXsan Ver. 1.10'
_computing_structure_refinement 'teXsan Ver. 1.10'
_computing_structure_solution SIR92
_diffrn_measured_fraction_theta_full 0.9633
_diffrn_measured_fraction_theta_max 0.9633
_diffrn_measurement_device_type 'Rigaku RAXIS-RAPID Imaging Plate'
_diffrn_measurement_method \w
_diffrn_radiation_type 'Cu K\a'
_diffrn_radiation_wavelength 1.5419
_diffrn_reflns_av_R_equivalents 0.054
_diffrn_reflns_limit_h_max 10
_diffrn_reflns_limit_h_min 0
_diffrn_reflns_limit_k_max 7
_diffrn_reflns_limit_k_min 0
_diffrn_reflns_limit_l_max 20
_diffrn_reflns_limit_l_min -20
_diffrn_reflns_number 10703
_diffrn_reflns_theta_full 68.25
_diffrn_reflns_theta_max 68.25
_exptl_absorpt_coefficient_mu 0.645
_exptl_absorpt_correction_T_max 0.901
_exptl_absorpt_correction_T_min 0.850
_exptl_absorpt_correction_type integration
_exptl_absorpt_process_details '(Higashi, 1999)'
_exptl_crystal_colour colorless
_exptl_crystal_density_diffrn 1.137
_exptl_crystal_density_method 'not measured'
_exptl_crystal_description block
_exptl_crystal_size_max 0.300
_exptl_crystal_size_mid 0.300
_exptl_crystal_size_min 0.200
_refine_diff_density_max 0.15
_refine_diff_density_min -0.21
_refine_ls_extinction_method none
_refine_ls_goodness_of_fit_ref 1.161
_refine_ls_hydrogen_treatment noref
_refine_ls_number_parameters 109
_refine_ls_number_reflns 1760
_refine_ls_R_factor_gt 0.0521
_refine_ls_shift/su_max 0.0004
_refine_ls_structure_factor_coef Fsqd
_refine_ls_weighting_details 'w = 1/[\s^2^(Fo^2^) + (0.05000(Max(Fo^2^,0) + 2Fc^2^)/3)^2^]'
_refine_ls_weighting_scheme calc
_refine_ls_wR_factor_ref 0.1386
_reflns_number_gt 1219
_reflns_number_total 1760
_reflns_threshold_expression F^2^>2.0\s(F^2^)
_cod_data_source_file cg0600851sup1.cif
_cod_data_source_block TPA_tAA_
_cod_original_formula_sum 'C9 H16 N O2 '
_cod_database_code 4508681

loop_
_symmetry_equiv_pos_as_xyz
x,y,z
1/2-x,1/2+y,1/2-z
-x,-y,-z
1/2+x,1/2-y,1/2+z

loop_
_atom_site_label
_atom_site_type_symbol
_atom_site_fract_x
_atom_site_fract_y
_atom_site_fract_z
_atom_site_U_iso_or_equiv
_atom_site_adp_type
_atom_site_occupancy
_atom_site_calc_flag
O(1) O -0.3194(2) -0.0815(2) 0.82946(8) 0.0444(5) Uani 1.00 d
O(2) O -0.3574(2) -0.3897(2) 0.87898(9) 0.0524(5) Uani 1.00 d
N(1) N -0.3150(2) -0.1870(3) 0.68556(9) 0.0365(5) Uani 1.00 d
C(1) C -0.3649(3) -0.1962(3) 0.8787(1) 0.0353(6) Uani 1.00 d
C(2) C -0.4351(2) -0.0926(3) 0.9416(1) 0.0307(5) Uani 1.00 d
C(3) C -0.4798(3) 0.1164(3) 0.9389(1) 0.0343(6) Uani 1.00 d
C(4) C -0.4557(2) -0.2062(3) 1.0033(1) 0.0342(6) Uani 1.00 d
C(5) C -0.4843(3) -0.1817(4) 0.6498(1) 0.0441(6) Uani 1.00 d
C(6) C -0.5786(3) -0.3449(5) 0.6867(2) 0.0690(9) Uani 1.00 d
C(7) C -0.4770(4) -0.2319(5) 0.5706(1) 0.0697(9) Uani 1.00 d
C(8) C -0.5450(3) 0.0394(4) 0.6621(2) 0.0600(8) Uani 1.00 d
C(9) C -0.7130(4) 0.0869(5) 0.6276(2) 0.081(1) Uani 1.00 d
H(1) H -0.4647 0.2007 0.8925 0.0704 Uiso 1.00 calc
H(2) H -0.4235 -0.3534 1.0063 0.0704 Uiso 1.00 calc
H(3) H -0.3102 -0.1620 0.7344 0.0704 Uiso 1.00 calc
H(4) H -0.2662 -0.2943 0.6803 0.0704 Uiso 1.00 calc
H(5) H -0.2613 -0.0952 0.6678 0.0704 Uiso 1.00 calc
H(6) H -0.5761 -0.3148 0.7379 0.0845 Uiso 1.00 calc
H(7) H -0.6889 -0.3478 0.6671 0.0845 Uiso 1.00 calc
H(8) H -0.5328 -0.4786 0.6820 0.0845 Uiso 1.00 calc
H(9) H -0.5817 -0.2269 0.5432 0.0825 Uiso 1.00 calc
H(10) H -0.4116 -0.1274 0.5479 0.0825 Uiso 1.00 calc
H(11) H -0.4300 -0.3624 0.5634 0.0825 Uiso 1.00 calc
H(12) H -0.5421 0.0610 0.7142 0.0737 Uiso 1.00 calc
H(13) H -0.4742 0.1366 0.6443 0.0737 Uiso 1.00 calc
H(14) H -0.7462 0.2201 0.6391 0.0966 Uiso 1.00 calc
H(15) H -0.7204 0.0630 0.5781 0.0966 Uiso 1.00 calc
H(16) H -0.7883 -0.0125 0.6481 0.0966 Uiso 1.00 calc

loop_
_atom_site_aniso_label
_atom_site_aniso_U_11
_atom_site_aniso_U_22
_atom_site_aniso_U_33
_atom_site_aniso_U_12
_atom_site_aniso_U_13
_atom_site_aniso_U_23
O(1) 0.067(1) 0.0357(8) 0.0344(9) -0.0071(8) 0.0219(7) -0.0042(7)
O(2) 0.075(1) 0.0290(8) 0.059(1) 0.0041(8) 0.0339(9) -0.0044(8)
N(1) 0.0469(10) 0.0284(9) 0.036(1) -0.0007(8) 0.0105(8) -0.0001(8)
C(1) 0.038(1) 0.032(1) 0.037(1) -0.0008(10) 0.0102(9) -0.0037(10)
C(2) 0.0310(10) 0.0284(10) 0.033(1) -0.0022(9) 0.0067(8) -0.0013(9)
C(3) 0.041(1) 0.029(1) 0.035(1) 0.0023(9) 0.0103(9) 0.0043(9)
C(4) 0.043(1) 0.0237(9) 0.038(1) 0.0026(9) 0.0117(10) 0.0015(9)
C(5) 0.045(1) 0.038(1) 0.049(1) 0.001(1) 0.002(1) -0.002(1)
C(6) 0.058(2) 0.054(2) 0.094(2) -0.016(1) 0.007(2) 0.000(2)
C(7) 0.075(2) 0.081(2) 0.050(2) 0.017(2) -0.007(1) -0.010(2)
C(8) 0.047(1) 0.045(1) 0.086(2) 0.004(1) 0.003(1) -0.005(1)
C(9) 0.063(2) 0.066(2) 0.110(3) 0.014(2) -0.004(2) -0.019(2)

loop_
_atom_type_symbol
_atom_type_description
_atom_type_scat_dispersion_real
_atom_type_scat_dispersion_imag
_atom_type_scat_source
C C 0.018 0.009
;International Tables for Crystallography
(1992, Vol. C, Tables 4.2.6.8 and 6.1.1.1)
;
H H 0.000 0.000
;International Tables for Crystallography
(1992, Vol. C, Table 6.1.1.2)
;
O O 0.049 0.032
;International Tables for Crystallography
(1992, Vol. C, Tables 4.2.6.8 and 6.1.1.1)
;
N N 0.031 0.018
;International Tables for Crystallography
(1992, Vol. C, Tables 4.2.6.8 and 6.1.1.1)
;

loop_
_geom_angle_atom_site_label_1
_geom_angle_atom_site_label_2
_geom_angle_atom_site_label_3
_geom_angle
_geom_angle_site_symmetry_2
_geom_angle_site_symmetry_3
_geom_angle_publ_flag
O(1) C(1) O(2) 124.5(2) 1_555 1_555 yes
O(1) C(1) C(2) 118.1(2) 1_555 1_555 yes
O(2) C(1) C(2) 117.4(2) 1_555 1_555 yes
C(1) C(2) C(3) 121.3(2) 1_555 1_555 yes
C(1) C(2) C(4) 119.9(2) 1_555 1_555 yes
C(3) C(2) C(4) 118.8(2) 1_555 1_555 yes
C(2) C(3) C(4) 120.1(2) 1_555 3_457 yes
C(2) C(4) C(3) 121.1(2) 1_555 3_457 yes
N(1) C(5) C(6) 107.0(2) 1_555 1_555 yes
N(1) C(5) C(7) 107.1(2) 1_555 1_555 yes
N(1) C(5) C(8) 105.4(2) 1_555 1_555 yes
C(6) C(5) C(7) 111.6(2) 1_555 1_555 yes
C(6) C(5) C(8) 112.3(2) 1_555 1_555 yes
C(7) C(5) C(8) 112.9(2) 1_555 1_555 yes
C(5) C(8) C(9) 115.5(2) 1_555 1_555 yes

loop_
_geom_bond_atom_site_label_1
_geom_bond_atom_site_label_2
_geom_bond_distance
_geom_bond_site_symmetry_2
_geom_bond_publ_flag
O(1) C(1) 1.267(3) . yes
O(2) C(1) 1.248(3) . yes
N(1) C(5) 1.497(3) . yes
C(1) C(2) 1.517(3) . yes
C(2) C(3) 1.396(3) . yes
C(2) C(4) 1.388(3) . yes
C(3) C(4) 1.379(3) 3_457 yes
C(5) C(6) 1.519(3) . yes
C(5) C(7) 1.517(4) . yes
C(5) C(8) 1.537(3) . yes
C(8) C(9) 1.511(4) . yes

loop_
_geom_contact_atom_site_label_1
_geom_contact_atom_site_label_2
_geom_contact_distance
_geom_contact_site_symmetry_2
O(1) N(1) 2.767(2) .
O(1) N(1) 2.802(2) 2_456
O(1) C(5) 3.539(3) .
O(1) C(8) 3.553(3) .
O(2) N(1) 2.746(2) 2_446
O(2) C(5) 3.503(3) 2_446
O(2) C(8) 3.550(3) 2_446
O(2) C(3) 3.556(3) 1_545
O(2) C(9) 3.577(4) 2_346

loop_
_geom_torsion_atom_site_label_1
_geom_torsion_atom_site_label_2
_geom_torsion_atom_site_label_3
_geom_torsion_atom_site_label_4
_geom_torsion
_geom_torsion_site_symmetry_1
_geom_torsion_site_symmetry_2
_geom_torsion_site_symmetry_3
_geom_torsion_site_symmetry_4
_geom_torsion_publ_flag
O(1) C(1) C(2) C(3) 13.1(3) 1_555 1_555 1_555 1_555 yes
O(1) C(1) C(2) C(4) -166.8(2) 1_555 1_555 1_555 1_555 yes
O(2) C(1) C(2) C(3) -166.3(2) 1_555 1_555 1_555 1_555 yes
O(2) C(1) C(2) C(4) 13.7(3) 1_555 1_555 1_555 1_555 yes
N(1) C(5) C(8) C(9) 177.3(2) 1_555 1_555 1_555 1_555 yes
C(1) C(2) C(3) C(4) 179.5(2) 1_555 1_555 1_555 3_457 yes
C(1) C(2) C(4) C(3) -179.5(2) 1_555 1_555 1_555 3_457 yes
C(6) C(5) C(8) C(9) -66.5(3) 1_555 1_555 1_555 1_555 yes
C(7) C(5) C(8) C(9) 60.7(3) 1_555 1_555 1_555 1_555 yes
